data_7045964
loop_
_publ_author_name
'Gavrikov, Andrey V.'
'Efimov, Nikolay N.'
'Ilyukhin, Andrey B.'
'Dobrokhotova, Zhanna V.'
'Novotortsev, Vladimir M.'

_publ_section_title
;
 Yb<sup>3+</sup> can be much better than Dy<sup>3+</sup>: SMM properties
 and controllable self-assembly of novel lanthanide
 3,5-dinitrobenzoate-acetylacetonate complexes.
;
_journal_issue 17
_journal_name_full 'Dalton transactions (Cambridge, England : 2003)'
_journal_page_first 6199
_journal_page_last 6209
_journal_paper_doi 10.1039/c8dt00624e
_journal_volume 47
_journal_year 2018
_chemical_formula_moiety 'C38 H50 N4 O24 Yb2'
_chemical_formula_sum 'C38 H50 N4 O24 Yb2'
_chemical_formula_weight 1292.9
_space_group_IT_number 2
_space_group_name_Hall '-P 1'
_space_group_name_H-M_alt 'P -1'
_symmetry_cell_setting triclinic
_symmetry_Int_Tables_number 2
_symmetry_space_group_name_Hall '-P 1'
_symmetry_space_group_name_H-M 'P -1'
_atom_sites_solution_hydrogens mixed
_audit_conform_dict_location ftp://ftp.iucr.org/pub/cif_core.dic
_audit_conform_dict_name cif_core.dic
_audit_conform_dict_version 2.4.3
_audit_creation_date 2017-05-20T08:38:24-00:00
_audit_creation_method 'WinGX routine CIF_UPDATE'
_audit_update_record
;
2017-06-08 deposited with the CCDC.
2018-04-02 downloaded from the CCDC.
;
_cell_angle_alpha 69.077(2)
_cell_angle_beta 89.278(2)
_cell_angle_gamma 74.064(2)
_cell_formula_units_Z 1
_cell_length_a 8.1618(4)
_cell_length_b 12.1248(7)
_cell_length_c 13.1973(7)
_cell_measurement_reflns_used 5559
_cell_measurement_temperature 150(2)
_cell_measurement_theta_max 27.55
_cell_measurement_theta_min 2.61
_cell_volume 1167.69(11)
_computing_cell_refinement 'Bruker SAINT'
_computing_data_collection 'Bruker APEX2'
_computing_data_reduction 'Bruker SAINT'
_computing_molecular_graphics 'Bruker SHELXTL'
_computing_publication_material 'Bruker SHELXTL'
_computing_structure_refinement 'SHELXL-2016/6 (Sheldrick, 2016)'
_computing_structure_solution 'SHELXS-2016 (Sheldrick, 2015)'
_diffrn_ambient_temperature 150(2)
_diffrn_measured_fraction_theta_full 0.999
_diffrn_measured_fraction_theta_max 0.994
_diffrn_measurement_device_type 'Bruker APEX-II CCD'
_diffrn_measurement_method '\f and \w scans'
_diffrn_radiation_monochromator graphite
_diffrn_radiation_type MoK\a
_diffrn_radiation_wavelength 0.71073
_diffrn_reflns_av_R_equivalents 0.0352
_diffrn_reflns_av_unetI/netI 0.0478
_diffrn_reflns_Laue_measured_fraction_full 0.999
_diffrn_reflns_Laue_measured_fraction_max 0.994
_diffrn_reflns_limit_h_max 11
_diffrn_reflns_limit_h_min -11
_diffrn_reflns_limit_k_max 16
_diffrn_reflns_limit_k_min -16
_diffrn_reflns_limit_l_max 18
_diffrn_reflns_limit_l_min -17
_diffrn_reflns_number 15398
_diffrn_reflns_point_group_measured_fraction_full 0.999
_diffrn_reflns_point_group_measured_fraction_max 0.994
_diffrn_reflns_theta_full 25.242
_diffrn_reflns_theta_max 29.215
_diffrn_reflns_theta_min 2.607
_diffrn_standards_number 0
_exptl_absorpt_coefficient_mu 4.07
_exptl_absorpt_correction_T_max 0.7458
_exptl_absorpt_correction_T_min 0.5283
_exptl_absorpt_correction_type multi-scan
_exptl_absorpt_process_details 'SADABS 2014/5'
_exptl_crystal_colour yellow
_exptl_crystal_density_diffrn 1.839
_exptl_crystal_description needle
_exptl_crystal_F_000 638
_exptl_crystal_preparation ', Magnetic properties'
_exptl_crystal_size_max 0.32
_exptl_crystal_size_mid 0.08
_exptl_crystal_size_min 0.04
_refine_diff_density_max 1.623
_refine_diff_density_min -0.809
_refine_diff_density_rms 0.123
_refine_ls_extinction_method none
_refine_ls_goodness_of_fit_ref 0.981
_refine_ls_hydrogen_treatment constr
_refine_ls_matrix_type full
_refine_ls_number_parameters 327
_refine_ls_number_reflns 6300
_refine_ls_number_restraints 9
_refine_ls_restrained_S_all 0.981
_refine_ls_R_factor_all 0.0372
_refine_ls_R_factor_gt 0.0281
_refine_ls_shift/su_max 0.001
_refine_ls_shift/su_mean 0
_refine_ls_structure_factor_coef Fsqd
_refine_ls_weighting_details 'w=1/[\s^2^(Fo^2^)+(0.0300P)^2^] where P=(Fo^2^+2Fc^2^)/3'
_refine_ls_weighting_scheme calc
_refine_ls_wR_factor_gt 0.0593
_refine_ls_wR_factor_ref 0.0627
_reflns_Friedel_coverage 0
_reflns_number_gt 5466
_reflns_number_total 6300
_reflns_threshold_expression 'I > 2\s(I)'
_cod_data_source_file c8dt00624e2.cif
_cod_data_source_block 8
_cod_depositor_comments 'Adding full bibliography for 7045960--7045964.cif.'
_cod_database_code 7045964

loop_
_symmetry_equiv_pos_as_xyz
'x, y, z'
'-x, -y, -z'

loop_
_atom_site_label
_atom_site_type_symbol
_atom_site_fract_x
_atom_site_fract_y
_atom_site_fract_z
_atom_site_U_iso_or_equiv
_atom_site_adp_type
_atom_site_occupancy
_atom_site_site_symmetry_order
_atom_site_calc_flag
_atom_site_refinement_flags_posn
_atom_site_refinement_flags_adp
_atom_site_refinement_flags_occupancy
_atom_site_disorder_assembly
_atom_site_disorder_group
Yb1 Yb 0.27457(2) -0.12893(2) 0.45504(2) 0.02132(5) Uani 1 1 d . . . . .
O1 O 0.0848(3) 0.0520(2) 0.34440(18) 0.0313(5) Uani 1 1 d . . . . .
O2 O -0.1673(3) 0.1550(2) 0.37981(18) 0.0307(5) Uani 1 1 d . . . . .
O3 O 0.1920(5) 0.1637(4) -0.0446(3) 0.0780(12) Uani 1 1 d . . . . .
O4 O 0.1208(5) 0.3599(4) -0.1402(2) 0.0693(10) Uani 1 1 d . . . . .
O5 O -0.4717(4) 0.5551(3) 0.0991(3) 0.0566(8) Uani 1 1 d . . . . .
O6 O -0.3473(4) 0.6290(3) -0.0441(3) 0.0643(10) Uani 1 1 d . . . . .
O7 O 0.5337(3) -0.2074(2) 0.56118(18) 0.0271(5) Uani 1 1 d . . . . .
O8 O 0.3282(3) -0.3353(2) 0.52378(19) 0.0313(5) Uani 1 1 d . . . . .
O9 O 0.4575(3) -0.0317(2) 0.34399(17) 0.0285(5) Uani 1 1 d . . . . .
O10 O 0.2785(3) -0.1760(2) 0.30516(19) 0.0322(5) Uani 1 1 d . . . . .
N1 N 0.1142(5) 0.2708(4) -0.0598(3) 0.0526(10) Uani 1 1 d . . . . .
N2 N -0.3589(5) 0.5459(3) 0.0405(3) 0.0441(8) Uani 1 1 d . . . . .
C1 C -0.0529(4) 0.1373(3) 0.3199(2) 0.0222(6) Uani 1 1 d . . . . .
C2 C -0.0806(4) 0.2293(3) 0.2031(2) 0.0204(6) Uani 1 1 d . . . . .
C3 C 0.0250(4) 0.2055(3) 0.1260(3) 0.0263(7) Uani 1 1 d . . . . .
H3A H 0.111764 0.129119 0.144028 0.032 Uiso 1 1 calc R U . . .
C4 C 0.0026(4) 0.2946(3) 0.0223(3) 0.0311(7) Uani 1 1 d . . . . .
C5 C -0.1205(5) 0.4074(3) -0.0073(3) 0.0346(8) Uani 1 1 d . . . . .
H5A H -0.132024 0.468736 -0.078127 0.041 Uiso 1 1 calc R U . . .
C6 C -0.2249(4) 0.4264(3) 0.0703(3) 0.0305(7) Uani 1 1 d . . . . .
C7 C -0.2099(4) 0.3397(3) 0.1751(2) 0.0247(6) Uani 1 1 d . . . . .
H7A H -0.286422 0.35564 0.226389 0.03 Uiso 1 1 calc R U . . .
C8 C 0.7788(5) -0.3196(4) 0.6868(3) 0.0410(9) Uani 1 1 d . . . . .
H8A H 0.749659 -0.268914 0.731599 0.061 Uiso 1 1 calc R U . . .
H8B H 0.855491 -0.288401 0.633367 0.061 Uiso 1 1 calc R U . . .
H8C H 0.835956 -0.405263 0.733511 0.061 Uiso 1 1 calc R U . . .
C9 C 0.6189(4) -0.3139(3) 0.6285(3) 0.0270(7) Uani 1 1 d . . . . .
C10 C 0.5695(4) -0.4198(3) 0.6504(3) 0.0318(8) Uani 1 1 d . . . . .
H10A H 0.63759 -0.493575 0.704815 0.038 Uiso 1 1 calc R U . . .
C11 C 0.4270(4) -0.4259(3) 0.5982(3) 0.0285(7) Uani 1 1 d . . . . .
C12 C 0.3835(5) -0.5463(3) 0.6314(3) 0.0396(9) Uani 1 1 d . . . . .
H12A H 0.313089 -0.545809 0.571517 0.059 Uiso 1 1 calc R U . . .
H12B H 0.319873 -0.556739 0.69597 0.059 Uiso 1 1 calc R U . . .
H12C H 0.489202 -0.614569 0.648186 0.059 Uiso 1 1 calc R U . . .
C13 C 0.5963(6) 0.0770(4) 0.1985(3) 0.0506(11) Uani 1 1 d . . . . .
H13A H 0.583962 0.106716 0.118741 0.076 Uiso 1 1 calc R U . . .
H13B H 0.716136 0.031499 0.225506 0.076 Uiso 1 1 calc R U . . .
H13C H 0.560789 0.147357 0.222086 0.076 Uiso 1 1 calc R U . . .
C14 C 0.4841(4) -0.0081(4) 0.2440(3) 0.0346(8) Uani 1 1 d . . . . .
C15 C 0.4204(5) -0.0546(4) 0.1765(3) 0.0380(9) Uani 1 1 d . . . . .
H15A H 0.445459 -0.029046 0.102602 0.046 Uiso 1 1 calc R U . . .
C16 C 0.3221(5) -0.1363(3) 0.2095(3) 0.0348(8) Uani 1 1 d . . . . .
C17 C 0.2625(6) -0.1820(4) 0.1291(3) 0.0527(11) Uani 1 1 d . . . . .
H17A H 0.231028 -0.257575 0.168329 0.079 Uiso 1 1 calc R U . . .
H17B H 0.354869 -0.199508 0.083895 0.079 Uiso 1 1 calc R U . . .
H17C H 0.16281 -0.118854 0.082635 0.079 Uiso 1 1 calc R U . . .
O11 O 0.3035(3) 0.03111(19) 0.51435(17) 0.0231(5) Uani 1 1 d . . . . .
H1 H 0.365329 0.013 0.572679 0.028 Uiso 1 1 d R U . . .
H2 H 0.345309 0.08255 0.4723 0.028 Uiso 1 1 d R U . . .
O12 O 0.0028(3) -0.1706(2) 0.4409(2) 0.0326(5) Uani 1 1 d D . . . .
H3 H -0.083269 -0.112246 0.461564 0.039 Uiso 1 1 d R U . A .
C18 C -0.0695(8) -0.2136(6) 0.3684(6) 0.0337(15) Uani 0.55 1 d D . P A 1
H18A H -0.050798 -0.168028 0.292445 0.04 Uiso 0.55 1 calc R U P A 1
H18B H -0.194435 -0.19669 0.373494 0.04 Uiso 0.55 1 calc R U P A 1
C19 C 0.0099(10) -0.3493(7) 0.3960(8) 0.0453(19) Uani 0.55 1 d D . P A 1
H19A H -0.041639 -0.375947 0.345535 0.068 Uiso 0.55 1 calc R U P A 1
H19B H 0.133338 -0.366039 0.389827 0.068 Uiso 0.55 1 calc R U P A 1
H19C H -0.010164 -0.394674 0.4708 0.068 Uiso 0.55 1 calc R U P A 1
C182 C -0.014(3) -0.2736(16) 0.4163(16) 0.041(5) Uiso 0.26 1 d D . P A 2
H18C H -0.05243 -0.331324 0.479693 0.049 Uiso 0.26 1 calc R U P A 2
H18D H 0.097213 -0.31858 0.399929 0.049 Uiso 0.26 1 calc R U P A 2
C192 C -0.143(2) -0.2256(18) 0.3203(14) 0.059(5) Uiso 0.26 1 d D . P A 2
H19D H -0.156342 -0.294545 0.302304 0.088 Uiso 0.26 1 calc R U P A 2
H19E H -0.252961 -0.181641 0.337393 0.088 Uiso 0.26 1 calc R U P A 2
H19F H -0.103832 -0.168941 0.257903 0.088 Uiso 0.26 1 calc R U P A 2
C183 C -0.044(3) -0.2779(16) 0.4438(16) 0.027(5) Uiso 0.19 1 d D . P A 3
H18E H -0.167933 -0.264642 0.45205 0.032 Uiso 0.19 1 calc R U P A 3
H18F H 0.019589 -0.350325 0.507465 0.032 Uiso 0.19 1 calc R U P A 3
C193 C -0.004(5) -0.303(3) 0.341(2) 0.083(12) Uiso 0.19 1 d D . P A 3
H19G H -0.036646 -0.375887 0.343882 0.125 Uiso 0.19 1 calc R U P A 3
H19H H -0.068364 -0.231458 0.277665 0.125 Uiso 0.19 1 calc R U P A 3
H19I H 0.118867 -0.317007 0.332994 0.125 Uiso 0.19 1 calc R U P A 3

loop_
_atom_site_aniso_label
_atom_site_aniso_U_11
_atom_site_aniso_U_22
_atom_site_aniso_U_33
_atom_site_aniso_U_23
_atom_site_aniso_U_13
_atom_site_aniso_U_12
Yb1 0.01729(7) 0.02097(7) 0.01950(7) -0.00224(5) 0.00413(5) -0.00293(5)
O1 0.0293(12) 0.0256(12) 0.0258(12) 0.0007(10) -0.0019(10) -0.0008(10)
O2 0.0317(13) 0.0351(13) 0.0217(11) -0.0041(10) 0.0093(10) -0.0128(10)
O3 0.076(2) 0.085(3) 0.0416(18) -0.0188(19) 0.0183(17) 0.019(2)
O4 0.082(3) 0.089(3) 0.0280(15) -0.0084(17) 0.0285(16) -0.030(2)
O5 0.0464(18) 0.0447(17) 0.0524(18) -0.0081(15) 0.0053(15) 0.0145(14)
O6 0.079(2) 0.0323(16) 0.0464(18) 0.0129(14) -0.0040(17) 0.0020(15)
O7 0.0213(11) 0.0222(11) 0.0278(12) 0.0015(9) 0.0015(9) -0.0047(9)
O8 0.0283(12) 0.0249(12) 0.0344(13) -0.0047(10) 0.0021(10) -0.0062(10)
O9 0.0241(11) 0.0376(13) 0.0195(11) -0.0056(10) 0.0072(9) -0.0092(10)
O10 0.0355(13) 0.0335(13) 0.0266(12) -0.0117(11) 0.0062(10) -0.0076(11)
N1 0.049(2) 0.076(3) 0.0248(17) -0.0158(19) 0.0145(15) -0.009(2)
N2 0.048(2) 0.0304(17) 0.0367(18) -0.0001(14) -0.0061(16) -0.0007(15)
C1 0.0262(16) 0.0213(15) 0.0183(14) -0.0036(12) 0.0010(12) -0.0103(12)
C2 0.0166(14) 0.0249(15) 0.0169(14) -0.0031(12) 0.0005(11) -0.0076(12)
C3 0.0206(15) 0.0300(17) 0.0223(15) -0.0049(13) 0.0019(12) -0.0041(13)
C4 0.0315(18) 0.040(2) 0.0192(15) -0.0084(15) 0.0073(13) -0.0105(15)
C5 0.040(2) 0.0367(19) 0.0194(15) -0.0004(14) 0.0025(14) -0.0126(16)
C6 0.0290(17) 0.0263(17) 0.0271(17) -0.0037(14) -0.0021(14) -0.0019(14)
C7 0.0222(15) 0.0260(16) 0.0204(15) -0.0031(13) 0.0006(12) -0.0054(12)
C8 0.0334(19) 0.039(2) 0.035(2) 0.0039(17) -0.0088(16) -0.0093(16)
C9 0.0251(16) 0.0268(16) 0.0195(15) -0.0008(13) 0.0044(12) -0.0031(13)
C10 0.0317(18) 0.0237(16) 0.0274(17) 0.0019(14) -0.0011(14) -0.0031(14)
C11 0.0296(17) 0.0228(16) 0.0297(17) -0.0087(14) 0.0144(14) -0.0041(13)
C12 0.048(2) 0.0267(18) 0.043(2) -0.0111(17) 0.0096(18) -0.0108(16)
C13 0.050(3) 0.067(3) 0.032(2) -0.005(2) 0.0140(18) -0.031(2)
C14 0.0257(17) 0.044(2) 0.0228(16) -0.0016(15) 0.0080(14) -0.0059(15)
C15 0.037(2) 0.053(2) 0.0219(17) -0.0143(17) 0.0103(15) -0.0099(18)
C16 0.0331(19) 0.0331(19) 0.0288(18) -0.0113(15) 0.0002(15) 0.0050(15)
C17 0.068(3) 0.057(3) 0.036(2) -0.027(2) 0.006(2) -0.012(2)
O11 0.0203(10) 0.0235(11) 0.0190(10) -0.0016(9) 0.0042(8) -0.0045(9)
O12 0.0234(12) 0.0352(13) 0.0436(14) -0.0219(12) 0.0085(11) -0.0056(10)
C18 0.022(3) 0.039(4) 0.040(4) -0.019(3) -0.003(3) -0.002(3)
C19 0.041(4) 0.042(4) 0.064(6) -0.031(5) 0.001(4) -0.015(3)

loop_
_atom_type_symbol
_atom_type_description
_atom_type_scat_dispersion_real
_atom_type_scat_dispersion_imag
_atom_type_scat_source
C C 0.0033 0.0016 'International Tables Vol C Tables 4.2.6.8 and 6.1.1.4'
H H 0 0 'International Tables Vol C Tables 4.2.6.8 and 6.1.1.4'
N N 0.0061 0.0033 'International Tables Vol C Tables 4.2.6.8 and 6.1.1.4'
O O 0.0106 0.006 'International Tables Vol C Tables 4.2.6.8 and 6.1.1.4'
Yb Yb -0.385 5.5486 'International Tables Vol C Tables 4.2.6.8 and 6.1.1.4'

loop_
_geom_angle_atom_site_label_1
_geom_angle_atom_site_label_2
_geom_angle_atom_site_label_3
_geom_angle
_geom_angle_site_symmetry_1
_geom_angle_site_symmetry_3
O10 Yb1 O8 77.09(9) . .
O10 Yb1 O2 145.39(9) . 2_556
O8 Yb1 O2 79.91(9) . 2_556
O10 Yb1 O1 82.89(9) . .
O8 Yb1 O1 144.08(9) . .
O2 Yb1 O1 101.76(8) 2_556 .
O10 Yb1 O7 114.64(8) . .
O8 Yb1 O7 73.47(8) . .
O2 Yb1 O7 82.49(8) 2_556 .
O1 Yb1 O7 142.44(8) . .
O10 Yb1 O9 73.58(8) . .
O8 Yb1 O9 122.34(8) . .
O2 Yb1 O9 141.03(8) 2_556 .
O1 Yb1 O9 78.68(8) . .
O7 Yb1 O9 75.50(8) . .
O10 Yb1 O11 141.23(8) . .
O8 Yb1 O11 138.26(8) . .
O2 Yb1 O11 70.67(8) 2_556 .
O1 Yb1 O11 72.60(8) . .
O7 Yb1 O11 73.89(7) . .
O9 Yb1 O11 72.48(8) . .
O10 Yb1 O12 75.34(8) . .
O8 Yb1 O12 73.38(8) . .
O2 Yb1 O12 73.50(8) 2_556 .
O1 Yb1 O12 72.84(8) . .
O7 Yb1 O12 141.80(8) . .
O9 Yb1 O12 139.87(8) . .
O11 Yb1 O12 122.74(7) . .
O10 Yb1 Yb1 120.89(6) . 2_556
O8 Yb1 Yb1 117.71(6) . 2_556
O2 Yb1 Yb1 51.17(6) 2_556 2_556
O1 Yb1 Yb1 50.79(6) . 2_556
O7 Yb1 Yb1 124.46(6) . 2_556
O9 Yb1 Yb1 119.94(6) . 2_556
O11 Yb1 Yb1 63.85(5) . 2_556
O12 Yb1 Yb1 58.89(5) . 2_556
C1 O1 Yb1 155.0(2) . .
C1 O2 Yb1 154.0(2) . 2_556
C9 O7 Yb1 135.1(2) . .
C11 O8 Yb1 137.5(2) . .
C14 O9 Yb1 133.5(2) . .
C16 O10 Yb1 137.5(2) . .
O3 N1 O4 124.6(4) . .
O3 N1 C4 117.9(4) . .
O4 N1 C4 117.5(4) . .
O5 N2 O6 124.6(3) . .
O5 N2 C6 118.4(3) . .
O6 N2 C6 117.0(4) . .
O2 C1 O1 127.5(3) . .
O2 C1 C2 116.9(3) . .
O1 C1 C2 115.6(3) . .
C3 C2 C7 120.0(3) . .
C3 C2 C1 120.6(3) . .
C7 C2 C1 119.4(3) . .
C2 C3 C4 119.1(3) . .
C2 C3 H3A 120.5 . .
C4 C3 H3A 120.5 . .
C5 C4 C3 122.5(3) . .
C5 C4 N1 117.9(3) . .
C3 C4 N1 119.6(3) . .
C6 C5 C4 116.7(3) . .
C6 C5 H5A 121.7 . .
C4 C5 H5A 121.7 . .
C5 C6 C7 123.2(3) . .
C5 C6 N2 117.9(3) . .
C7 C6 N2 118.9(3) . .
C2 C7 C6 118.5(3) . .
C2 C7 H7A 120.8 . .
C6 C7 H7A 120.8 . .
C9 C8 H8A 109.5 . .
C9 C8 H8B 109.5 . .
H8A C8 H8B 109.5 . .
C9 C8 H8C 109.5 . .
H8A C8 H8C 109.5 . .
H8B C8 H8C 109.5 . .
O7 C9 C10 123.9(3) . .
O7 C9 C8 116.3(3) . .
C10 C9 C8 119.8(3) . .
C9 C10 C11 124.5(3) . .
C9 C10 H10A 117.7 . .
C11 C10 H10A 117.7 . .
O8 C11 C10 123.9(3) . .
O8 C11 C12 116.5(3) . .
C10 C11 C12 119.6(3) . .
C11 C12 H12A 109.5 . .
C11 C12 H12B 109.5 . .
H12A C12 H12B 109.5 . .
C11 C12 H12C 109.5 . .
H12A C12 H12C 109.5 . .
H12B C12 H12C 109.5 . .
C14 C13 H13A 109.5 . .
C14 C13 H13B 109.5 . .
H13A C13 H13B 109.5 . .
C14 C13 H13C 109.5 . .
H13A C13 H13C 109.5 . .
H13B C13 H13C 109.5 . .
O9 C14 C15 124.8(3) . .
O9 C14 C13 116.1(3) . .
C15 C14 C13 119.1(3) . .
C14 C15 C16 124.4(3) . .
C14 C15 H15A 117.8 . .
C16 C15 H15A 117.8 . .
O10 C16 C15 123.8(3) . .
O10 C16 C17 116.7(4) . .
C15 C16 C17 119.5(3) . .
C16 C17 H17A 109.5 . .
C16 C17 H17B 109.5 . .
H17A C17 H17B 109.5 . .
C16 C17 H17C 109.5 . .
H17A C17 H17C 109.5 . .
H17B C17 H17C 109.5 . .
Yb1 O11 H1 120.2 . .
Yb1 O11 H2 116.1 . .
H1 O11 H2 99.1 . .
C182 O12 Yb1 123.6(8) . .
C18 O12 Yb1 133.0(3) . .
C183 O12 Yb1 133.8(9) . .
C182 O12 H3 128.4 . .
C18 O12 H3 111.8 . .
C183 O12 H3 114.8 . .
Yb1 O12 H3 107.8 . .
O12 C18 C19 111.3(6) . .
O12 C18 H18A 109.4 . .
C19 C18 H18A 109.4 . .
O12 C18 H18B 109.4 . .
C19 C18 H18B 109.4 . .
H18A C18 H18B 108 . .
C18 C19 H19A 109.5 . .
C18 C19 H19B 109.5 . .
H19A C19 H19B 109.5 . .
C18 C19 H19C 109.5 . .
H19A C19 H19C 109.5 . .
H19B C19 H19C 109.5 . .
O12 C182 C192 108.3(14) . .
O12 C182 H18C 110 . .
C192 C182 H18C 110 . .
O12 C182 H18D 110 . .
C192 C182 H18D 110 . .
H18C C182 H18D 108.4 . .
C182 C192 H19D 109.5 . .
C182 C192 H19E 109.5 . .
H19D C192 H19E 109.5 . .
C182 C192 H19F 109.5 . .
H19D C192 H19F 109.5 . .
H19E C192 H19F 109.5 . .
O12 C183 C193 110.5(18) . .
O12 C183 H18E 109.5 . .
C193 C183 H18E 109.5 . .
O12 C183 H18F 109.5 . .
C193 C183 H18F 109.5 . .
H18E C183 H18F 108.1 . .
C183 C193 H19G 109.5 . .
C183 C193 H19H 109.5 . .
H19G C193 H19H 109.5 . .
C183 C193 H19I 109.5 . .
H19G C193 H19I 109.5 . .
H19H C193 H19I 109.5 . .

loop_
_geom_bond_atom_site_label_1
_geom_bond_atom_site_label_2
_geom_bond_distance
_geom_bond_site_symmetry_2
Yb1 O10 2.243(2) .
Yb1 O8 2.250(2) .
Yb1 O2 2.287(2) 2_556
Yb1 O1 2.290(2) .
Yb1 O7 2.315(2) .
Yb1 O9 2.333(2) .
Yb1 O11 2.403(2) .
Yb1 O12 2.429(2) .
Yb1 Yb1 5.1081(3) 2_556
O1 C1 1.253(4) .
O2 C1 1.240(4) .
O3 N1 1.223(5) .
O4 N1 1.228(5) .
O5 N2 1.202(4) .
O6 N2 1.233(4) .
O7 C9 1.282(4) .
O8 C11 1.259(4) .
O9 C14 1.275(4) .
O10 C16 1.265(4) .
N1 C4 1.463(5) .
N2 C6 1.477(4) .
C1 C2 1.521(4) .
C2 C3 1.383(4) .
C2 C7 1.386(4) .
C3 C4 1.385(4) .
C3 H3A 0.95 .
C4 C5 1.380(5) .
C5 C6 1.366(5) .
C5 H5A 0.95 .
C6 C7 1.389(4) .
C7 H7A 0.95 .
C8 C9 1.496(5) .
C8 H8A 0.98 .
C8 H8B 0.98 .
C8 H8C 0.98 .
C9 C10 1.383(5) .
C10 C11 1.391(5) .
C10 H10A 0.95 .
C11 C12 1.508(5) .
C12 H12A 0.98 .
C12 H12B 0.98 .
C12 H12C 0.98 .
C13 C14 1.525(5) .
C13 H13A 0.98 .
C13 H13B 0.98 .
C13 H13C 0.98 .
C14 C15 1.384(5) .
C15 C16 1.391(5) .
C15 H15A 0.95 .
C16 C17 1.500(5) .
C17 H17A 0.98 .
C17 H17B 0.98 .
C17 H17C 0.98 .
O11 H1 0.8508 .
O11 H2 0.8237 .
O12 C182 1.439(14) .
O12 C18 1.440(7) .
O12 C183 1.441(14) .
O12 H3 0.9638 .
C18 C19 1.501(9) .
C18 H18A 0.99 .
C18 H18B 0.99 .
C19 H19A 0.98 .
C19 H19B 0.98 .
C19 H19C 0.98 .
C182 C192 1.489(16) .
C182 H18C 0.99 .
C182 H18D 0.99 .
C192 H19D 0.98 .
C192 H19E 0.98 .
C192 H19F 0.98 .
C183 C193 1.512(18) .
C183 H18E 0.99 .
C183 H18F 0.99 .
C193 H19G 0.98 .
C193 H19H 0.98 .
C193 H19I 0.98 .

loop_
_geom_hbond_atom_site_label_D
_geom_hbond_atom_site_label_H
_geom_hbond_atom_site_label_A
_geom_hbond_distance_DH
_geom_hbond_distance_HA
_geom_hbond_distance_DA
_geom_hbond_angle_DHA
_geom_hbond_site_symmetry_A
C12 H12C O10 0.98 2.59 3.549(4) 167.1 2_646
O11 H1 O9 0.85 1.94 2.723(3) 153 2_656
O11 H2 O7 0.82 1.95 2.708(3) 153.1 2_656
O12 H3 O11 0.96 1.88 2.795(3) 157.4 2_556
